data_4100571
_journal_name_full 'Journal of the American Chemical Society'
_journal_year 2005
_chemical_formula_sum 'C289 H244 Cd32 N2 P2 S52'
_chemical_formula_weight 9070.72
_chemical_name_common COV-2CdS-TMDPy
_space_group_IT_number 73
_symmetry_cell_setting orthorhombic
_symmetry_space_group_name_Hall '-I 2b 2c'
_symmetry_space_group_name_H-M 'I b c a'
_cell_angle_alpha 90.00
_cell_angle_beta 90.00
_cell_angle_gamma 90.00
_cell_formula_units_Z 8
_cell_length_a 26.3539(8)
_cell_length_b 34.5150(10)
_cell_length_c 73.258(2)
_cell_measurement_temperature 150(2)
_cell_volume 66636(4)
_diffrn_ambient_temperature 150(2)
_exptl_crystal_density_diffrn 1.808
_cod_depositor_comments
;
The following automatic conversions were performed:
'_symmetry_cell_setting' value 'Orthorhombic' changed to 'orthorhombic'
according to '/home/saulius/struct/CIF-dictionaries/cif_core.dic'
dictionary named 'cif_core.dic' version 2.4.1 from 2010-06-29.

Automatic conversion script
Id: cif_fix_enum 1527 2010-12-29 10:47:43Z saulius 
;
_cod_database_code 4100571

loop_
_symmetry_equiv_pos_as_xyz
'x, y, z'
'-x+1/2, -y, z+1/2'
'-x, y+1/2, -z+1/2'
'x+1/2, -y+1/2, -z'
'x+1/2, y+1/2, z+1/2'
'-x+1, -y+1/2, z+1'
'-x+1/2, y+1, -z+1'
'x+1, -y+1, -z+1/2'
'-x, -y, -z'
'x-1/2, y, -z-1/2'
'x, -y-1/2, z-1/2'
'-x-1/2, y-1/2, z'
'-x+1/2, -y+1/2, -z+1/2'
'x, y+1/2, -z'
'x+1/2, -y, z'
'-x, y, z+1/2'

loop_
_atom_site_label
_atom_site_type_symbol
_atom_site_fract_x
_atom_site_fract_y
_atom_site_fract_z
_atom_site_U_iso_or_equiv
_atom_site_adp_type
_atom_site_occupancy
_atom_site_symmetry_multiplicity
_atom_site_calc_flag
_atom_site_refinement_flags
_atom_site_disorder_assembly
_atom_site_disorder_group
C1 C 0.0146(13) 0.7154(10) 0.2605(6) 0.125(13) Uani 1 1 d . . .
C2 C 0.0000 0.7500 0.2498(6) 0.123(19) Uani 1 2 d S . .
N11 N 0.1547(7) 0.7285(7) 0.2903(3) 0.097(8) Uani 1 1 d G . .
C12 C 0.1451(10) 0.7532(6) 0.2757(4) 0.112(11) Uani 1 1 d G . .
C13 C 0.0995(13) 0.7503(8) 0.2662(3) 0.118(12) Uani 1 1 d G . .
C14 C 0.0637(8) 0.7229(10) 0.2713(4) 0.126(14) Uani 1 1 d G . .
C15 C 0.0734(10) 0.6982(7) 0.2859(5) 0.18(2) Uani 1 1 d G . .
C16 C 0.1189(12) 0.7010(7) 0.2954(3) 0.152(17) Uani 1 1 d G . .
C11P C 0.0961(11) 0.7658(6) 0.4354(5) 0.068(15) Uani 0.50 1 d PGD . .
C12P C 0.1242(17) 0.7763(10) 0.4201(4) 0.089(18) Uani 0.50 1 d PGD . .
C13P C 0.1757(16) 0.7676(12) 0.4193(5) 0.12(3) Uani 0.50 1 d PGD . .
C14P C 0.1990(11) 0.7486(10) 0.4338(6) 0.13(3) Uani 0.50 1 d PGD . .
C15P C 0.1708(15) 0.7382(10) 0.4491(5) 0.080(17) Uani 0.50 1 d PGD . .
C16P C 0.1194(15) 0.7468(10) 0.4499(4) 0.10(2) Uani 0.50 1 d PGD . .
C21P C 0.0491(14) 0.861(2) 0.4279(5) 0.14(3) Uani 0.50 1 d PGD . .
C22P C 0.031(2) 0.8984(17) 0.4278(6) 0.11(3) Uani 0.50 1 d PGD . .
C23P C -0.018(3) 0.9060(13) 0.4340(6) 0.14(3) Uani 0.50 1 d PGD . .
C24P C -0.0485(15) 0.876(2) 0.4404(6) 0.10(2) Uani 0.50 1 d PGD . .
C25P C -0.030(2) 0.8382(16) 0.4405(5) 0.10(2) Uani 0.50 1 d PGD . .
C26P C 0.019(2) 0.8306(13) 0.4342(4) 0.10(2) Uani 0.50 1 d PGD . .
C31P C 0.012(2) 0.7677(15) 0.4597(7) 0.18(2) Uani 1 1 d . . .
C32P C 0.025(2) 0.7875(16) 0.4753(8) 0.20(2) Uani 1 1 d . . .
C33P C 0.003(3) 0.7733(18) 0.4933(8) 0.27(4) Uani 1 1 d . . .
C43P C 0.016(2) 0.7355(14) 0.4143(5) 0.17(3) Uani 1 1 d . . .
C1A C 0.5945(10) 0.8251(9) 0.4732(3) 0.093(10) Uani 1 1 d G . .
C2A C 0.6284(11) 0.8546(7) 0.4775(4) 0.141(15) Uani 1 1 d G . .
C3A C 0.6521(11) 0.8552(9) 0.4944(5) 0.175(19) Uani 1 1 d G . .
C4A C 0.6420(15) 0.8263(12) 0.5071(3) 0.20(2) Uani 1 1 d G . .
C5A C 0.6081(17) 0.7968(10) 0.5029(4) 0.28(4) Uani 1 1 d G . .
C6A C 0.5843(13) 0.7962(8) 0.4859(5) 0.25(3) Uani 1 1 d G . .
C1B C 0.6195(14) 0.6983(15) 0.4729(6) 0.22(3) Uani 1 1 d G . .
C2B C 0.6167(13) 0.6858(15) 0.4909(6) 0.24(3) Uani 1 1 d G . .
C3B C 0.661(2) 0.6750(18) 0.5001(4) 0.31(5) Uani 1 1 d G . .
C4B C 0.7073(14) 0.6767(18) 0.4913(7) 0.33(5) Uani 1 1 d G . .
C5B C 0.7100(14) 0.6892(18) 0.4733(7) 0.46(8) Uani 1 1 d G . .
C6B C 0.666(2) 0.7000(18) 0.4641(4) 0.30(5) Uani 1 1 d G . .
C1C C 0.7187(11) 0.6427(8) 0.4318(4) 0.114(12) Uani 1 1 d G . .
C2C C 0.7152(11) 0.6365(10) 0.4505(5) 0.19(2) Uani 1 1 d G . .
C3C C 0.7590(16) 0.6345(10) 0.4610(3) 0.179(19) Uani 1 1 d G . .
C4C C 0.8063(12) 0.6388(10) 0.4529(5) 0.19(2) Uani 1 1 d G . .
C5C C 0.8098(10) 0.6450(11) 0.4341(5) 0.20(2) Uani 1 1 d G . .
C6C C 0.7660(15) 0.6470(10) 0.4236(3) 0.18(2) Uani 1 1 d G . .
C1D C 0.5694(10) 0.5932(7) 0.4815(3) 0.108(11) Uani 1 1 d G . .
C2D C 0.5973(8) 0.5803(7) 0.4964(4) 0.132(13) Uani 1 1 d G . .
C3D C 0.5798(11) 0.5871(7) 0.5140(3) 0.110(11) Uani 1 1 d G . .
C4D C 0.5344(11) 0.6068(7) 0.5167(3) 0.115(12) Uani 1 1 d G . .
C5D C 0.5065(8) 0.6197(7) 0.5018(4) 0.127(13) Uani 1 1 d G . .
C6D C 0.5240(10) 0.6129(7) 0.4842(3) 0.119(12) Uani 1 1 d G . .
Cd1 Cd 0.50723(6) 0.69114(4) 0.39622(2) 0.0453(5) Uani 1 1 d . . .
Cd2 Cd 0.42283(6) 0.74577(4) 0.35810(2) 0.0424(5) Uani 1 1 d . . .
Cd3 Cd 0.57897(7) 0.75750(5) 0.43611(2) 0.0618(6) Uani 1 1 d . . .
Cd4 Cd 0.66171(7) 0.70053(5) 0.39887(2) 0.0549(5) Uani 1 1 d . . .
Cd6 Cd 0.58735(7) 0.63685(5) 0.35480(2) 0.0521(5) Uani 1 1 d . . .
Cd7 Cd 0.35149(7) 0.68641(5) 0.39845(2) 0.0575(5) Uani 1 1 d . . .
Cd8 Cd 0.49853(7) 0.68785(5) 0.31910(2) 0.0543(5) Uani 1 1 d . . .
Cd9 Cd 0.53276(7) 0.57337(5) 0.39534(2) 0.0639(6) Uani 1 1 d . . .
Cd10 Cd 0.30739(7) 0.67565(5) 0.34302(2) 0.0616(6) Uani 1 1 d . . .
Cd11 Cd 0.58472(9) 0.64357(6) 0.43942(2) 0.0810(7) Uani 1 1 d . . .
Cd12 Cd 0.53010(9) 0.53412(7) 0.44766(3) 0.0920(8) Uani 1 1 d . . .
Cd13 Cd 0.43326(8) 0.62142(6) 0.43329(3) 0.0782(7) Uani 1 1 d . . .
Cd14 Cd 0.37293(8) 0.75250(5) 0.30462(2) 0.0655(6) Uani 1 1 d . . .
Cd15 Cd 0.22744(9) 0.73354(6) 0.30759(3) 0.0911(8) Uani 1 1 d . . .
Cd16 Cd 0.28443(7) 0.79421(5) 0.34765(2) 0.0620(6) Uani 1 1 d . . .
C1E C 0.7680(10) 0.6534(5) 0.3794(3) 0.073(8) Uani 1 1 d G . .
C2E C 0.8205(9) 0.6491(7) 0.3791(3) 0.124(13) Uani 1 1 d G . .
C3E C 0.8418(7) 0.6123(9) 0.3781(4) 0.146(15) Uani 1 1 d G . .
C4E C 0.8107(12) 0.5798(6) 0.3774(3) 0.119(12) Uani 1 1 d G . .
C5E C 0.7583(11) 0.5841(6) 0.3777(3) 0.095(10) Uani 1 1 d G . .
C6E C 0.7369(6) 0.6209(8) 0.3787(3) 0.083(9) Uani 1 1 d G . .
C1F C 0.6105(6) 0.5038(7) 0.4163(2) 0.074(8) Uani 1 1 d G . .
C2F C 0.6449(9) 0.5339(5) 0.4185(2) 0.078(8) Uani 1 1 d G . .
C3F C 0.6966(8) 0.5261(6) 0.4194(2) 0.077(8) Uani 1 1 d G . .
C4F C 0.7138(6) 0.4882(7) 0.4180(3) 0.090(9) Uani 1 1 d G . .
C5F C 0.6794(10) 0.4581(5) 0.4157(3) 0.097(10) Uani 1 1 d G . .
C6F C 0.6277(9) 0.4659(6) 0.4148(2) 0.079(8) Uani 1 1 d G . .
C1G C 0.6954(10) 0.6091(5) 0.3284(3) 0.070(8) Uani 1 1 d G . .
C2G C 0.7477(10) 0.6059(7) 0.3305(3) 0.100(10) Uani 1 1 d G . .
C3G C 0.7723(7) 0.5719(10) 0.3256(3) 0.107(11) Uani 1 1 d G . .
C4G C 0.7446(13) 0.5409(6) 0.3186(3) 0.132(14) Uani 1 1 d G . .
C5G C 0.6924(13) 0.5441(6) 0.3165(4) 0.178(19) Uani 1 1 d G . .
C6G C 0.6678(7) 0.5782(8) 0.3214(4) 0.121(13) Uani 1 1 d G . .
C1H C 0.6027(11) 0.5367(6) 0.3625(3) 0.086(9) Uani 1 1 d G . .
C2H C 0.6345(9) 0.5060(10) 0.3669(3) 0.141(15) Uani 1 1 d G . .
C3H C 0.6318(12) 0.4716(8) 0.3571(5) 0.170(19) Uani 1 1 d G . .
C4H C 0.5972(14) 0.4679(7) 0.3429(5) 0.17(2) Uani 1 1 d G . .
C5H C 0.5653(11) 0.4986(10) 0.3385(3) 0.145(15) Uani 1 1 d G . .
C6H C 0.5681(9) 0.5330(7) 0.3483(4) 0.126(13) Uani 1 1 d G . .
C1I C 0.4444(8) 0.5240(5) 0.3671(3) 0.060(7) Uani 1 1 d G . .
C2I C 0.4633(9) 0.4907(8) 0.3753(3) 0.149(16) Uani 1 1 d G . .
C3I C 0.4601(11) 0.4553(5) 0.3664(5) 0.161(18) Uani 1 1 d G . .
C4I C 0.4380(11) 0.4533(7) 0.3492(4) 0.126(13) Uani 1 1 d G . .
C5I C 0.4191(10) 0.4866(10) 0.3409(3) 0.148(17) Uani 1 1 d G . .
C6I C 0.4224(9) 0.5220(7) 0.3499(3) 0.143(15) Uani 1 1 d G . .
C1J C 0.5860(9) 0.6621(7) 0.2826(3) 0.096(10) Uani 1 1 d G . .
C2J C 0.5836(10) 0.6256(9) 0.2905(3) 0.135(14) Uani 1 1 d G . .
C3J C 0.6025(11) 0.5936(6) 0.2813(4) 0.147(16) Uani 1 1 d G . .
C4J C 0.6238(11) 0.5980(7) 0.2641(4) 0.158(17) Uani 1 1 d G . .
C5J C 0.6263(9) 0.6345(9) 0.2561(3) 0.123(13) Uani 1 1 d G . .
C6J C 0.6074(9) 0.6666(6) 0.2653(3) 0.105(11) Uani 1 1 d G . .
C1K C 0.4181(10) 0.6614(7) 0.2833(3) 0.085(9) Uani 1 1 d G . .
C2K C 0.4595(9) 0.6371(8) 0.2804(3) 0.136(15) Uani 1 1 d G . .
C3K C 0.4669(10) 0.6202(8) 0.2634(4) 0.18(2) Uani 1 1 d G . .
C4K C 0.4329(13) 0.6274(9) 0.2492(3) 0.180(19) Uani 1 1 d G . .
C5K C 0.3916(11) 0.6516(9) 0.2521(3) 0.150(16) Uani 1 1 d G . .
C6K C 0.3842(9) 0.6686(7) 0.2691(4) 0.141(15) Uani 1 1 d G . .
C1L C 0.2344(13) 0.6316(7) 0.3089(3) 0.099(10) Uani 1 1 d G . .
C2L C 0.2792(11) 0.6299(8) 0.2990(4) 0.135(14) Uani 1 1 d G . .
C3L C 0.2866(11) 0.6003(11) 0.2864(4) 0.145(16) Uani 1 1 d G . .
C4L C 0.2493(16) 0.5724(8) 0.2838(4) 0.18(2) Uani 1 1 d G . .
C5L C 0.2045(12) 0.5741(8) 0.2937(5) 0.142(16) Uani 1 1 d G . .
C6L C 0.1970(9) 0.6037(10) 0.3063(4) 0.18(2) Uani 1 1 d G . .
C1M C 0.1554(12) 0.7688(11) 0.3397(5) 0.170(19) Uani 1 1 d G . .
C2M C 0.1618(11) 0.7420(10) 0.3537(5) 0.119(13) Uani 1 1 d G . .
C3M C 0.1200(17) 0.7288(10) 0.3634(5) 0.19(2) Uani 1 1 d G . .
C4M C 0.0717(13) 0.7422(13) 0.3591(6) 0.34(6) Uani 1 1 d G . .
C5M C 0.0653(11) 0.7690(12) 0.3451(6) 0.20(2) Uani 1 1 d G . .
C6M C 0.1071(17) 0.7823(10) 0.3354(5) 0.30(4) Uani 1 1 d G . .
C1N C 0.2756(7) 0.7949(5) 0.2773(3) 0.060(7) Uani 1 1 d G . .
C2N C 0.2733(8) 0.8265(7) 0.28898(19) 0.079(8) Uani 1 1 d G . .
C3N C 0.2573(8) 0.8624(6) 0.2825(3) 0.108(11) Uani 1 1 d G . .
C4N C 0.2435(9) 0.8666(5) 0.2643(4) 0.128(13) Uani 1 1 d G . .
C5N C 0.2458(9) 0.8350(7) 0.2526(2) 0.130(14) Uani 1 1 d G . .
C6N C 0.2618(9) 0.7991(6) 0.2590(3) 0.102(11) Uani 1 1 d G . .
C1P C 0.3079(7) 0.6215(7) 0.4329(2) 0.077(8) Uani 1 1 d G . .
C2P C 0.2978(8) 0.5862(6) 0.4413(3) 0.094(10) Uani 1 1 d G . .
C3P C 0.2636(10) 0.5843(6) 0.4557(3) 0.119(12) Uani 1 1 d G . .
C4P C 0.2396(9) 0.6178(9) 0.4618(3) 0.160(18) Uani 1 1 d G . .
C5P C 0.2498(11) 0.6531(7) 0.4534(4) 0.162(19) Uani 1 1 d G . .
C6P C 0.2840(10) 0.6549(6) 0.4390(4) 0.170(19) Uani 1 1 d G . .
C1Q C 0.2264(7) 0.6705(7) 0.3834(3) 0.087(9) Uani 1 1 d G . .
C2Q C 0.1997(11) 0.6424(8) 0.3738(3) 0.110(11) Uani 1 1 d G . .
C3Q C 0.1568(10) 0.6255(6) 0.3814(4) 0.135(14) Uani 1 1 d G . .
C4Q C 0.1406(8) 0.6366(8) 0.3987(5) 0.134(14) Uani 1 1 d G . .
C5Q C 0.1673(11) 0.6646(9) 0.4083(3) 0.18(2) Uani 1 1 d G . .
C6Q C 0.2102(10) 0.6816(7) 0.4007(3) 0.149(16) Uani 1 1 d G . .
C1R C 0.4030(8) 0.5239(6) 0.4416(4) 0.082(9) Uani 1 1 d G . .
C2R C 0.3742(10) 0.4988(8) 0.4521(2) 0.111(12) Uani 1 1 d G . .
C3R C 0.3441(8) 0.4709(6) 0.4438(4) 0.114(12) Uani 1 1 d G . .
C4R C 0.3429(8) 0.4681(6) 0.4249(4) 0.106(11) Uani 1 1 d G . .
C5R C 0.3717(10) 0.4933(8) 0.4143(2) 0.104(11) Uani 1 1 d G . .
C6R C 0.4018(8) 0.5212(6) 0.4227(4) 0.097(10) Uani 1 1 d G . .
C1S C 0.3186(7) 0.5837(5) 0.3519(3) 0.067(7) Uani 1 1 d G . .
C2S C 0.2922(9) 0.5541(7) 0.3431(2) 0.107(11) Uani 1 1 d G . .
C3S C 0.2636(9) 0.5281(6) 0.3533(4) 0.153(17) Uani 1 1 d G . .
C4S C 0.2613(9) 0.5315(6) 0.3722(4) 0.153(16) Uani 1 1 d G . .
C5S C 0.2877(9) 0.5610(7) 0.3809(2) 0.097(10) Uani 1 1 d G . .
C6S C 0.3163(7) 0.5871(5) 0.3708(3) 0.065(7) Uani 1 1 d G . .
P1 P 0.0319(8) 0.7768(5) 0.4363(3) 0.238(8) Uani 1 1 d D . .
S1 S 0.4280(2) 0.68456(15) 0.37710(7) 0.0422(15) Uani 1 1 d . . .
S2 S 0.5000 0.7500 0.41646(10) 0.049(2) Uani 1 2 d S . .
S3 S 0.6605(2) 0.75779(17) 0.41939(8) 0.0540(17) Uani 1 1 d . . .
S4 S 0.5868(2) 0.69380(15) 0.37702(7) 0.0411(14) Uani 1 1 d . . .
S5 S 0.5000 0.7500 0.33763(10) 0.041(2) Uani 1 2 d S . .
S6 S 0.5158(3) 0.63107(18) 0.41609(8) 0.0617(18) Uani 1 1 d . . .
S7 S 0.3456(2) 0.74206(16) 0.33750(8) 0.0521(16) Uani 1 1 d . . .
S8 S 0.4470(2) 0.56801(18) 0.37946(9) 0.0601(18) Uani 1 1 d . . .
S9 S 0.5114(2) 0.62620(16) 0.33549(8) 0.0489(16) Uani 1 1 d . . .
S10 S 0.6622(3) 0.63958(18) 0.41844(8) 0.0620(18) Uani 1 1 d . . .
S11 S 0.6094(2) 0.57911(18) 0.37518(8) 0.0600(18) Uani 1 1 d . . .
S12 S 0.5613(3) 0.8204(2) 0.45401(10) 0.083(2) Uani 1 1 d . . .
S13 S 0.4406(3) 0.5600(2) 0.45282(10) 0.089(3) Uani 1 1 d . . .
S14 S 0.3528(3) 0.62060(18) 0.41454(9) 0.067(2) Uani 1 1 d . . .
S15 S 0.5698(3) 0.7019(2) 0.45895(9) 0.087(2) Uani 1 1 d . . .
S16 S 0.7441(2) 0.70152(17) 0.38004(8) 0.0580(17) Uani 1 1 d . . .
S17 S 0.2795(3) 0.69451(18) 0.37514(9) 0.0664(19) Uani 1 1 d . . .
S18 S 0.4089(3) 0.68325(19) 0.30533(9) 0.070(2) Uani 1 1 d . . .
S19 S 0.2056(3) 0.7910(2) 0.32717(11) 0.083(2) Uani 1 1 d . . .
S20 S 0.2949(3) 0.7491(2) 0.28418(10) 0.084(2) Uani 1 1 d . . .
S21 S 0.3564(2) 0.61464(18) 0.33831(9) 0.0608(18) Uani 1 1 d . . .
S22 S 0.2243(3) 0.6712(2) 0.32511(11) 0.084(2) Uani 1 1 d . . .
S23 S 0.6617(3) 0.65335(18) 0.33327(8) 0.0629(18) Uani 1 1 d . . .
S24 S 0.5591(3) 0.7049(2) 0.29289(9) 0.072(2) Uani 1 1 d . . .
S25 S 0.5435(3) 0.51268(19) 0.41517(9) 0.070(2) Uani 1 1 d . . .
S26 S 0.5936(3) 0.5828(2) 0.45883(10) 0.095(3) Uani 1 1 d . . .
S27 S 0.5420(5) 0.4743(3) 0.46660(14) 0.151(4) Uani 1 1 d . . .
Cd01 Cd 0.43823(7) 0.62443(5) 0.35690(2) 0.0524(5) Uani 1 1 d . . .

loop_
_atom_site_aniso_label
_atom_site_aniso_U_11
_atom_site_aniso_U_22
_atom_site_aniso_U_33
_atom_site_aniso_U_23
_atom_site_aniso_U_13
_atom_site_aniso_U_12
C1 0.09(3) 0.13(3) 0.16(4) -0.02(3) -0.07(3) 0.01(2)
C2 0.09(4) 0.22(7) 0.05(3) 0.000 0.000 0.01(4)
N11 0.076(19) 0.09(2) 0.12(2) -0.038(17) -0.034(17) 0.014(16)
C12 0.10(3) 0.14(3) 0.10(3) 0.00(2) -0.02(2) 0.01(2)
C13 0.12(3) 0.16(4) 0.07(2) -0.01(2) -0.01(2) 0.03(3)
C14 0.08(3) 0.13(4) 0.16(4) -0.03(3) -0.03(3) 0.03(3)
C15 0.17(5) 0.11(4) 0.27(6) 0.01(4) -0.09(4) 0.03(3)
C16 0.08(3) 0.16(4) 0.22(5) -0.01(3) -0.06(3) -0.02(3)
C11P 0.05(3) 0.08(4) 0.08(4) 0.00(3) 0.00(3) 0.00(3)
C12P 0.08(5) 0.12(5) 0.07(4) 0.02(4) 0.03(4) 0.01(4)
C13P 0.16(7) 0.11(5) 0.11(6) 0.05(4) 0.01(5) 0.07(5)
C14P 0.19(8) 0.11(6) 0.09(5) -0.01(4) -0.01(6) 0.05(5)
C15P 0.07(4) 0.09(4) 0.08(4) 0.00(3) 0.03(3) 0.04(3)
C16P 0.08(5) 0.14(6) 0.07(4) 0.05(4) -0.04(4) -0.03(4)
C21P 0.09(6) 0.24(11) 0.09(5) 0.05(6) -0.01(4) -0.02(7)
C22P 0.14(8) 0.11(6) 0.08(5) -0.04(4) -0.04(5) -0.02(5)
C23P 0.10(7) 0.19(10) 0.13(7) 0.00(6) -0.03(5) 0.01(7)
C24P 0.13(6) 0.10(5) 0.06(4) -0.01(4) -0.05(4) 0.02(5)
C25P 0.10(6) 0.12(7) 0.09(5) 0.00(4) -0.06(4) 0.03(5)
C26P 0.09(6) 0.11(6) 0.09(5) 0.01(4) -0.06(4) 0.02(5)
C31P 0.20(7) 0.21(8) 0.13(4) 0.03(4) 0.00(4) 0.02(5)
C32P 0.29(7) 0.17(5) 0.15(5) -0.02(4) -0.02(5) -0.05(5)
C33P 0.39(10) 0.27(8) 0.16(5) 0.04(4) 0.03(6) -0.14(8)
C43P 0.21(7) 0.20(7) 0.10(3) 0.06(3) -0.07(4) -0.07(5)
C1A 0.11(3) 0.09(2) 0.08(2) 0.018(19) 0.000(19) -0.02(2)
C2A 0.16(4) 0.14(4) 0.12(3) -0.01(3) -0.07(3) 0.04(3)
C3A 0.21(5) 0.18(5) 0.13(4) 0.01(4) -0.04(4) 0.05(4)
C4A 0.32(8) 0.15(5) 0.14(4) -0.01(4) -0.01(5) 0.00(5)
C5A 0.44(11) 0.21(6) 0.19(6) -0.07(5) -0.16(7) -0.01(6)
C6A 0.39(10) 0.20(6) 0.16(5) 0.02(4) -0.12(6) -0.06(6)
C1B 0.14(5) 0.40(9) 0.12(4) 0.09(5) 0.00(3) -0.07(5)
C2B 0.16(5) 0.44(9) 0.12(4) 0.08(5) -0.02(4) 0.02(5)
C3B 0.13(5) 0.67(15) 0.14(4) 0.16(7) 0.03(4) 0.09(7)
C4B 0.29(11) 0.47(13) 0.24(9) 0.12(10) -0.10(8) -0.05(10)
C5B 0.6(3) 0.46(19) 0.30(14) -0.02(13) 0.09(15) 0.04(17)
C6B 0.20(8) 0.42(12) 0.27(9) 0.08(8) -0.06(7) 0.00(8)
C1C 0.12(3) 0.15(3) 0.07(2) -0.01(2) -0.02(2) 0.05(3)
C2C 0.15(5) 0.26(6) 0.15(5) 0.00(4) -0.04(4) 0.00(4)
C3C 0.14(4) 0.23(5) 0.16(4) 0.01(4) -0.03(4) 0.00(4)
C4C 0.13(4) 0.26(6) 0.16(5) -0.04(4) 0.00(4) 0.08(4)
C5C 0.20(6) 0.29(6) 0.11(4) 0.02(4) -0.02(4) 0.05(5)
C6C 0.10(3) 0.32(7) 0.13(4) 0.03(4) -0.04(3) 0.00(4)
C1D 0.13(3) 0.11(3) 0.08(2) 0.04(2) 0.00(2) 0.01(2)
C2D 0.16(4) 0.14(3) 0.10(3) 0.02(3) -0.02(3) 0.02(3)
C3D 0.15(4) 0.10(3) 0.08(3) 0.01(2) 0.02(2) 0.00(2)
C4D 0.12(3) 0.12(3) 0.10(3) 0.00(2) 0.01(3) -0.04(3)
C5D 0.18(4) 0.12(3) 0.08(3) 0.02(2) 0.00(3) 0.00(3)
C6D 0.12(3) 0.14(3) 0.09(3) 0.01(2) 0.04(2) 0.02(3)
Cd1 0.0544(12) 0.0454(11) 0.0361(10) 0.0059(8) 0.0016(8) -0.0015(9)
Cd2 0.0506(11) 0.0412(11) 0.0353(10) -0.0001(7) -0.0013(8) -0.0025(8)
Cd3 0.0729(14) 0.0671(13) 0.0454(11) -0.0126(9) -0.0087(9) 0.0050(10)
Cd4 0.0611(13) 0.0560(12) 0.0475(11) -0.0004(9) -0.0070(9) 0.0059(9)
Cd6 0.0632(12) 0.0484(12) 0.0447(11) 0.0018(8) 0.0056(9) -0.0014(9)
Cd7 0.0620(13) 0.0518(12) 0.0588(12) 0.0082(9) 0.0104(9) -0.0009(10)
Cd8 0.0771(14) 0.0446(11) 0.0412(10) -0.0044(8) -0.0065(9) 0.0048(10)
Cd9 0.0701(14) 0.0628(13) 0.0590(12) 0.0226(9) 0.0072(10) 0.0082(10)
Cd10 0.0648(13) 0.0491(12) 0.0710(13) -0.0016(9) -0.0149(10) -0.0040(10)
Cd11 0.1108(18) 0.0861(16) 0.0461(12) 0.0220(10) 0.0044(11) 0.0277(13)
Cd12 0.1135(19) 0.0944(17) 0.0681(14) 0.0309(12) 0.0248(13) 0.0246(14)
Cd13 0.0823(16) 0.0790(15) 0.0733(14) 0.0350(11) 0.0272(11) 0.0194(12)
Cd14 0.0831(15) 0.0644(13) 0.0488(11) -0.0037(9) -0.0142(10) 0.0100(11)
Cd15 0.0939(18) 0.0667(15) 0.1125(19) -0.0030(13) -0.0460(14) -0.0005(12)
Cd16 0.0641(13) 0.0605(13) 0.0614(12) -0.0065(9) -0.0061(10) 0.0033(10)
C1E 0.07(2) 0.07(2) 0.08(2) -0.023(15) -0.001(16) 0.009(18)
C2E 0.11(3) 0.11(3) 0.16(3) -0.02(2) -0.01(2) 0.05(2)
C3E 0.12(3) 0.11(3) 0.21(5) 0.02(3) -0.02(3) 0.03(3)
C4E 0.13(4) 0.09(3) 0.14(3) -0.01(2) 0.01(3) 0.02(3)
C5E 0.11(3) 0.09(3) 0.09(2) -0.009(18) -0.02(2) 0.03(2)
C6E 0.11(3) 0.08(2) 0.066(19) 0.012(16) -0.012(17) 0.01(2)
C1F 0.09(2) 0.07(2) 0.058(17) 0.007(15) -0.002(15) 0.01(2)
C2F 0.08(2) 0.08(2) 0.070(19) -0.008(16) -0.003(16) -0.01(2)
C3F 0.08(2) 0.07(2) 0.08(2) 0.022(16) 0.022(17) 0.017(17)
C4F 0.10(3) 0.08(2) 0.09(2) 0.008(18) 0.000(18) 0.00(2)
C5F 0.10(3) 0.08(2) 0.11(3) -0.001(18) -0.01(2) 0.01(2)
C6F 0.10(3) 0.06(2) 0.076(19) 0.004(15) 0.005(17) 0.010(18)
C1G 0.11(3) 0.039(17) 0.062(17) -0.030(13) 0.013(17) 0.002(17)
C2G 0.10(3) 0.09(3) 0.11(2) 0.00(2) 0.01(2) 0.03(2)
C3G 0.12(3) 0.10(3) 0.10(3) 0.01(2) 0.01(2) 0.02(3)
C4G 0.12(4) 0.15(4) 0.13(3) 0.01(3) 0.02(3) 0.03(3)
C5G 0.19(5) 0.11(4) 0.24(5) -0.04(3) 0.00(4) -0.01(3)
C6G 0.10(3) 0.08(3) 0.19(4) -0.02(3) 0.01(3) 0.02(2)
C1H 0.09(2) 0.07(2) 0.09(2) 0.036(19) 0.004(19) -0.007(19)
C2H 0.18(4) 0.09(3) 0.15(4) 0.02(3) 0.01(3) 0.03(3)
C3H 0.21(5) 0.11(4) 0.20(5) 0.00(3) 0.00(4) 0.06(3)
C4H 0.21(5) 0.10(4) 0.22(5) -0.05(3) -0.03(4) 0.05(3)
C5H 0.17(4) 0.09(3) 0.17(4) -0.04(3) -0.01(3) 0.01(3)
C6H 0.16(4) 0.09(3) 0.13(3) -0.02(2) 0.03(3) -0.02(2)
C1I 0.059(17) 0.029(15) 0.09(2) 0.026(14) -0.002(15) 0.006(13)
C2I 0.13(3) 0.10(3) 0.21(5) -0.03(3) -0.05(3) -0.01(3)
C3I 0.21(5) 0.09(3) 0.19(5) -0.03(3) -0.02(4) 0.01(3)
C4I 0.10(3) 0.11(3) 0.17(4) -0.03(3) 0.02(3) -0.03(2)
C5I 0.16(4) 0.08(3) 0.20(4) -0.02(3) -0.06(3) 0.04(3)
C6I 0.14(4) 0.13(4) 0.16(4) -0.03(3) -0.02(3) 0.00(3)
C1J 0.14(3) 0.08(3) 0.07(2) -0.015(18) 0.00(2) 0.00(2)
C2J 0.16(4) 0.10(3) 0.14(3) -0.02(3) 0.00(3) 0.03(3)
C3J 0.17(4) 0.12(3) 0.15(4) -0.01(3) 0.04(3) 0.06(3)
C4J 0.20(5) 0.16(4) 0.11(3) -0.02(3) 0.04(3) 0.05(4)
C5J 0.13(3) 0.14(3) 0.10(3) -0.04(3) -0.01(2) 0.04(3)
C6J 0.13(3) 0.11(3) 0.07(2) -0.01(2) 0.01(2) 0.05(2)
C1K 0.10(2) 0.07(2) 0.08(2) -0.034(16) -0.022(19) 0.039(18)
C2K 0.17(4) 0.14(3) 0.10(3) -0.06(2) 0.00(3) 0.03(3)
C3K 0.17(5) 0.18(5) 0.21(6) -0.02(4) -0.07(4) 0.03(4)
C4K 0.18(5) 0.21(5) 0.14(4) 0.00(4) -0.05(4) 0.02(4)
C5K 0.17(4) 0.16(4) 0.12(3) -0.01(3) 0.04(3) 0.05(3)
C6K 0.19(4) 0.13(3) 0.10(3) -0.04(3) 0.00(3) 0.01(3)
C1L 0.10(3) 0.10(3) 0.10(3) 0.01(2) -0.04(2) 0.00(2)
C2L 0.20(5) 0.11(3) 0.10(3) -0.01(2) -0.02(3) 0.01(3)
C3L 0.21(5) 0.09(3) 0.13(4) 0.00(3) -0.04(3) 0.02(3)
C4L 0.21(6) 0.13(4) 0.20(5) -0.03(4) -0.06(5) 0.00(4)
C5L 0.12(4) 0.13(4) 0.17(4) -0.08(3) 0.00(3) 0.00(3)
C6L 0.16(5) 0.13(4) 0.26(6) -0.03(4) -0.01(4) -0.02(4)
C1M 0.07(3) 0.23(5) 0.21(5) 0.05(4) 0.00(3) 0.00(3)
C2M 0.10(3) 0.12(3) 0.14(3) 0.04(2) 0.01(2) -0.02(2)
C3M 0.15(5) 0.21(5) 0.23(6) 0.09(4) -0.03(5) 0.02(4)
C4M 0.17(7) 0.36(10) 0.49(13) 0.29(10) 0.02(7) -0.04(6)
C5M 0.16(5) 0.20(6) 0.24(6) 0.03(5) 0.03(5) 0.01(4)
C6M 0.16(6) 0.33(8) 0.39(10) 0.19(7) 0.10(7) 0.00(6)
C1N 0.068(18) 0.051(17) 0.061(18) 0.001(14) -0.023(14) 0.002(13)
C2N 0.08(2) 0.07(2) 0.09(2) -0.002(19) -0.010(16) 0.006(17)
C3N 0.11(3) 0.12(3) 0.09(3) -0.03(2) 0.00(2) 0.00(2)
C4N 0.11(3) 0.13(3) 0.15(4) -0.02(3) -0.04(3) 0.00(2)
C5N 0.18(4) 0.11(3) 0.10(3) -0.05(2) -0.05(3) 0.02(3)
C6N 0.15(3) 0.08(2) 0.08(2) -0.007(18) -0.04(2) 0.02(2)
C1P 0.08(2) 0.08(2) 0.067(19) 0.012(17) 0.003(16) 0.000(18)
C2P 0.08(2) 0.11(3) 0.09(2) 0.00(2) 0.032(19) -0.015(19)
C3P 0.12(3) 0.13(3) 0.11(3) 0.00(2) 0.03(2) -0.02(3)
C4P 0.17(4) 0.09(3) 0.22(5) 0.03(3) 0.09(4) 0.03(3)
C5P 0.18(4) 0.12(3) 0.19(4) 0.06(3) 0.12(4) 0.04(3)
C6P 0.16(4) 0.15(4) 0.20(5) 0.03(3) 0.11(4) 0.05(3)
C1Q 0.06(2) 0.10(3) 0.10(2) 0.007(19) 0.029(19) 0.008(19)
C2Q 0.09(3) 0.11(3) 0.14(3) -0.01(2) 0.01(2) -0.04(2)
C3Q 0.13(4) 0.11(3) 0.17(4) 0.02(3) 0.02(3) -0.03(3)
C4Q 0.12(3) 0.10(3) 0.18(4) 0.03(3) 0.00(3) -0.02(3)
C5Q 0.19(5) 0.16(4) 0.19(5) -0.04(4) 0.09(4) -0.06(4)
C6Q 0.11(3) 0.19(4) 0.16(4) -0.03(3) 0.09(3) -0.04(3)
C1R 0.07(2) 0.08(2) 0.10(2) 0.028(19) 0.017(18) 0.021(17)
C2R 0.11(3) 0.10(3) 0.12(3) 0.05(2) 0.02(2) 0.01(2)
C3R 0.10(3) 0.11(3) 0.13(3) 0.02(3) 0.03(2) 0.04(2)
C4R 0.08(2) 0.11(3) 0.14(3) 0.03(2) 0.00(2) 0.00(2)
C5R 0.10(3) 0.10(3) 0.11(3) 0.04(2) 0.02(2) 0.01(2)
C6R 0.10(3) 0.07(2) 0.12(3) 0.03(2) 0.03(2) 0.02(2)
C1S 0.074(19) 0.039(17) 0.09(2) -0.011(15) -0.008(16) -0.004(14)
C2S 0.15(3) 0.07(2) 0.10(2) -0.01(2) 0.00(2) -0.02(2)
C3S 0.20(5) 0.15(4) 0.11(3) -0.03(3) 0.02(3) -0.08(3)
C4S 0.13(3) 0.15(4) 0.18(5) -0.02(3) 0.04(3) -0.04(3)
C5S 0.09(2) 0.08(2) 0.12(3) -0.01(2) -0.01(2) -0.003(19)
C6S 0.070(19) 0.051(17) 0.07(2) 0.022(15) -0.002(15) -0.009(14)
P1 0.26(2) 0.221(19) 0.23(2) 0.028(15) -0.006(17) 0.001(16)
S1 0.045(4) 0.041(4) 0.040(3) 0.004(3) 0.000(3) -0.006(3)
S2 0.063(6) 0.050(5) 0.033(5) 0.000 0.000 -0.009(4)
S3 0.063(4) 0.049(4) 0.050(4) -0.010(3) -0.011(3) 0.005(3)
S4 0.043(4) 0.046(4) 0.033(3) 0.000(3) -0.002(3) -0.003(3)
S5 0.052(5) 0.038(5) 0.033(4) 0.000 0.000 -0.003(4)
S6 0.074(5) 0.064(4) 0.047(4) 0.026(3) 0.010(3) 0.014(4)
S7 0.059(4) 0.045(4) 0.053(4) -0.001(3) -0.018(3) -0.003(3)
S8 0.058(4) 0.054(4) 0.068(4) 0.016(3) 0.005(3) 0.004(3)
S9 0.055(4) 0.046(4) 0.046(4) -0.002(3) -0.001(3) 0.001(3)
S10 0.084(5) 0.054(4) 0.048(4) 0.003(3) -0.009(3) 0.013(4)
S11 0.062(4) 0.062(5) 0.056(4) 0.015(3) 0.007(3) 0.003(3)
S12 0.091(6) 0.071(5) 0.085(5) -0.031(4) -0.004(4) 0.003(4)
S13 0.108(6) 0.086(6) 0.072(5) 0.036(4) 0.034(5) 0.025(5)
S14 0.081(5) 0.053(4) 0.068(4) 0.013(3) 0.025(4) 0.004(4)
S15 0.093(6) 0.117(7) 0.051(4) 0.009(4) -0.007(4) 0.016(5)
S16 0.057(4) 0.054(4) 0.064(4) -0.005(3) -0.007(3) 0.009(3)
S17 0.063(5) 0.055(4) 0.082(5) -0.003(4) -0.002(4) -0.007(4)
S18 0.086(5) 0.058(4) 0.067(4) -0.014(3) -0.026(4) 0.005(4)
S19 0.065(5) 0.075(5) 0.109(6) -0.006(4) -0.020(4) 0.000(4)
S20 0.103(6) 0.068(5) 0.079(5) -0.013(4) -0.038(5) 0.010(4)
S21 0.065(5) 0.053(4) 0.065(4) -0.002(3) -0.016(3) -0.003(3)
S22 0.072(5) 0.070(5) 0.108(6) -0.007(4) -0.031(4) -0.007(4)
S23 0.075(5) 0.054(4) 0.060(4) -0.004(3) 0.017(4) -0.008(4)
S24 0.097(6) 0.068(5) 0.050(4) -0.007(3) 0.001(4) 0.005(4)
S25 0.081(5) 0.063(5) 0.065(4) 0.028(3) 0.007(4) 0.006(4)
S26 0.127(7) 0.103(6) 0.056(5) 0.025(4) 0.005(5) 0.030(5)
S27 0.246(14) 0.103(7) 0.103(7) 0.056(6) -0.002(8) 0.006(8)
Cd01 0.0601(12) 0.0449(11) 0.0523(11) 0.0044(8) -0.0037(9) -0.0032(9)

loop_
_geom_bond_atom_site_label_1
_geom_bond_atom_site_label_2
_geom_bond_distance
_geom_bond_site_symmetry_2
_geom_bond_publ_flag
C1 C2 1.48(4) . ?
C1 C14 1.54(3) . ?
C2 C1 1.48(4) 6_464 ?
N11 C12 1.3900 . ?
N11 C16 1.3900 . ?
N11 Cd15 2.302(16) . ?
C12 C13 1.3900 . ?
C13 C14 1.3900 . ?
C14 C15 1.3900 . ?
C15 C16 1.3900 . ?
C11P C12P 1.3900 . ?
C11P C16P 1.3900 . ?
C11P P1 1.73(3) . ?
C12P C13P 1.3900 . ?
C13P C14P 1.3900 . ?
C14P C15P 1.3900 . ?
C15P C16P 1.3900 . ?
C21P C22P 1.3900 . ?
C21P C26P 1.3900 . ?
C22P C23P 1.3900 . ?
C23P C24P 1.3900 . ?
C24P C25P 1.3900 . ?
C25P C26P 1.3900 . ?
C26P P1 1.89(4) . ?
C31P C31P 1.37(10) 6_464 ?
C31P C32P 1.38(6) . ?
C31P P1 1.82(5) . ?
C32P C33P 1.52(7) . ?
C33P C33P 1.62(12) 6_464 ?
C43P C43P 1.30(9) 6_464 ?
C43P P1 2.08(6) 6_464 ?
C43P P1 2.19(5) . ?
C1A C2A 1.3900 . ?
C1A C6A 1.3900 . ?
C1A S12 1.67(2) . ?
C2A C3A 1.3900 . ?
C3A C4A 1.3900 . ?
C4A C5A 1.3900 . ?
C5A C6A 1.3900 . ?
C1B C2B 1.3900 . ?
C1B C6B 1.3900 . ?
C1B S15 1.66(3) . ?
C2B C3B 1.3900 . ?
C3B C4B 1.3900 . ?
C4B C5B 1.3900 . ?
C5B C6B 1.3900 . ?
C1C C2C 1.3900 . ?
C1C C6C 1.3900 . ?
C1C S10 1.79(2) . ?
C2C C3C 1.3900 . ?
C3C C4C 1.3900 . ?
C4C C5C 1.3900 . ?
C5C C6C 1.3900 . ?
C1D C2D 1.3900 . ?
C1D C6D 1.3900 . ?
C1D S26 1.812(18) . ?
C2D C3D 1.3900 . ?
C3D C4D 1.3900 . ?
C4D C5D 1.3900 . ?
C5D C6D 1.3900 . ?
Cd1 S2 2.523(5) . ?
Cd1 S1 2.524(6) . ?
Cd1 S4 2.527(6) . ?
Cd1 S6 2.543(6) . ?
Cd2 S4 2.517(5) 6_564 ?
Cd2 S5 2.531(5) . ?
Cd2 S1 2.534(5) . ?
Cd2 S7 2.537(6) . ?
Cd3 S3 2.473(7) . ?
Cd3 S2 2.544(5) . ?
Cd3 S15 2.557(8) . ?
Cd3 S12 2.578(7) . ?
Cd4 S3 2.483(6) . ?
Cd4 S10 2.546(6) . ?
Cd4 S4 2.551(5) . ?
Cd4 S16 2.573(7) . ?
Cd6 S9 2.478(6) . ?
Cd6 S4 2.552(5) . ?
Cd6 S11 2.557(6) . ?
Cd6 S23 2.579(6) . ?
Cd7 S3 2.483(6) 6_564 ?
Cd7 S1 2.553(6) . ?
Cd7 S14 2.559(6) . ?
Cd7 S17 2.568(7) . ?
Cd8 S9 2.467(6) . ?
Cd8 S5 2.539(4) . ?
Cd8 S24 2.565(7) . ?
Cd8 S18 2.572(7) . ?
Cd9 S11 2.509(6) . ?
Cd9 S6 2.545(7) . ?
Cd9 S8 2.549(7) . ?
Cd9 S25 2.565(6) . ?
Cd10 S21 2.495(7) . ?
Cd10 S7 2.536(6) . ?
Cd10 S17 2.549(7) . ?
Cd10 S22 2.558(7) . ?
Cd11 S15 2.501(8) . ?
Cd11 S6 2.531(7) . ?
Cd11 S26 2.546(7) . ?
Cd11 S10 2.559(7) . ?
Cd12 S26 2.507(10) . ?
Cd12 S27 2.508(8) . ?
Cd12 S25 2.517(7) . ?
Cd12 S13 2.551(8) . ?
Cd13 S12 2.522(8) 6_564 ?
Cd13 S14 2.526(8) . ?
Cd13 S6 2.536(7) . ?
Cd13 S13 2.565(7) . ?
Cd14 S24 2.472(8) 6_564 ?
Cd14 S7 2.540(6) . ?
Cd14 S20 2.547(7) . ?
Cd14 S18 2.572(7) . ?
Cd15 S22 2.506(8) . ?
Cd15 S19 2.514(8) . ?
Cd15 S20 2.528(9) . ?
Cd16 S16 2.494(6) 6_564 ?
Cd16 S7 2.528(6) . ?
Cd16 S23 2.530(7) 6_564 ?
Cd16 S19 2.565(7) . ?
C1E C2E 1.3900 . ?
C1E C6E 1.3900 . ?
C1E S16 1.779(17) . ?
C2E C3E 1.3900 . ?
C3E C4E 1.3900 . ?
C4E C5E 1.3900 . ?
C5E C6E 1.3900 . ?
C1F C2F 1.3900 . ?
C1F C6F 1.3900 . ?
C1F S25 1.794(16) . ?
C2F C3F 1.3900 . ?
C3F C4F 1.3900 . ?
C4F C5F 1.3900 . ?
C5F C6F 1.3900 . ?
C1G C2G 1.3900 . ?
C1G C6G 1.3900 . ?
C1G S23 1.803(17) . ?
C2G C3G 1.3900 . ?
C3G C4G 1.3900 . ?
C4G C5G 1.3900 . ?
C5G C6G 1.3900 . ?
C1H C2H 1.3900 . ?
C1H C6H 1.3900 . ?
C1H S11 1.74(2) . ?
C2H C3H 1.3900 . ?
C3H C4H 1.3900 . ?
C4H C5H 1.3900 . ?
C5H C6H 1.3900 . ?
C1I C2I 1.3900 . ?
C1I C6I 1.3900 . ?
C1I S8 1.768(18) . ?
C2I C3I 1.3900 . ?
C3I C4I 1.3900 . ?
C4I C5I 1.3900 . ?
C5I C6I 1.3900 . ?
C1J C2J 1.3900 . ?
C1J C6J 1.3900 . ?
C1J S24 1.805(18) . ?
C2J C3J 1.3900 . ?
C3J C4J 1.3900 . ?
C4J C5J 1.3900 . ?
C5J C6J 1.3900 . ?
C1K C2K 1.3900 . ?
C1K C6K 1.3900 . ?
C1K S18 1.802(18) . ?
C2K C3K 1.3900 . ?
C3K C4K 1.3900 . ?
C4K C5K 1.3900 . ?
C5K C6K 1.3900 . ?
C1L C2L 1.3900 . ?
C1L C6L 1.3900 . ?
C1L S22 1.83(2) . ?
C2L C3L 1.3900 . ?
C3L C4L 1.3900 . ?
C4L C5L 1.3900 . ?
C5L C6L 1.3900 . ?
C1M C2M 1.3900 . ?
C1M C6M 1.3900 . ?
C1M S19 1.78(2) . ?
C2M C3M 1.3900 . ?
C3M C4M 1.3900 . ?
C4M C5M 1.3900 . ?
C5M C6M 1.3900 . ?
C1N C2N 1.3900 . ?
C1N C6N 1.3900 . ?
C1N S20 1.738(16) . ?
C2N C3N 1.3900 . ?
C3N C4N 1.3900 . ?
C4N C5N 1.3900 . ?
C5N C6N 1.3900 . ?
C1P C2P 1.3900 . ?
C1P C6P 1.3900 . ?
C1P S14 1.791(16) . ?
C2P C3P 1.3900 . ?
C3P C4P 1.3900 . ?
C4P C5P 1.3900 . ?
C5P C6P 1.3900 . ?
C1Q C2Q 1.3900 . ?
C1Q C6Q 1.3900 . ?
C1Q S17 1.736(18) . ?
C2Q C3Q 1.3900 . ?
C3Q C4Q 1.3900 . ?
C4Q C5Q 1.3900 . ?
C5Q C6Q 1.3900 . ?
C1R C2R 1.3900 . ?
C1R C6R 1.3900 . ?
C1R S13 1.79(2) . ?
C2R C3R 1.3900 . ?
C3R C4R 1.3900 . ?
C4R C5R 1.3900 . ?
C5R C6R 1.3900 . ?
C1S C2S 1.3900 . ?
C1S C6S 1.3900 . ?
C1S S21 1.768(16) . ?
C2S C3S 1.3900 . ?
C3S C4S 1.3900 . ?
C4S C5S 1.3900 . ?
C5S C6S 1.3900 . ?
P1 C43P 2.08(6) 6_464 ?
P1 P1 2.50(4) 6_464 ?
S1 Cd01 2.563(6) . ?
S2 Cd1 2.522(5) 6_564 ?
S2 Cd3 2.544(5) 6_564 ?
S3 Cd7 2.482(6) 6_564 ?
S4 Cd2 2.517(5) 6_564 ?
S5 Cd2 2.531(5) 6_564 ?
S5 Cd8 2.539(4) 6_564 ?
S8 Cd01 2.564(6) . ?
S9 Cd01 2.487(6) . ?
S12 Cd13 2.522(8) 6_564 ?
S16 Cd16 2.494(6) 6_564 ?
S21 Cd01 2.572(6) . ?
S23 Cd16 2.530(7) 6_564 ?
S24 Cd14 2.472(8) 6_564 ?
